data_7228245
loop_
_publ_author_name
'Zhou, Sheng-Bin'
'Wang, Xin-Fang'
'Du, Ceng-Ceng'
'Wang, Duo-Zhi'
'Jia, Dianzeng'

_publ_section_title
;
 A series of new mixed-ligand complexes based on
 3,6-bis(imidazol-1-yl)pyridazine: syntheses, structures, and catalytic
 activities
;
_journal_name_full CrystEngComm
_journal_paper_doi 10.1039/C7CE00394C
_journal_year 2017
_chemical_formula_sum 'C24 H16 Co N6 O5'
_chemical_formula_weight 527.36
_space_group_crystal_system orthorhombic
_space_group_IT_number 18
_space_group_name_Hall 'P 2 2ab'
_space_group_name_H-M_alt 'P 21 21 2'
_symmetry_space_group_name_Hall 'P 2 2ab'
_symmetry_space_group_name_H-M 'P 21 21 2'
_atom_sites_solution_hydrogens geom
_audit_creation_method SHELXL-2014/7
_audit_update_record
;
2017-04-07 deposited with the CCDC.
2017-05-08 downloaded from the CCDC.
;
_cell_angle_alpha 90
_cell_angle_beta 90
_cell_angle_gamma 90
_cell_formula_units_Z 4
_cell_length_a 16.979(3)
_cell_length_b 24.792(5)
_cell_length_c 6.1089(11)
_cell_measurement_reflns_used 1864
_cell_measurement_temperature 273(2)
_cell_measurement_theta_max 19.84
_cell_measurement_theta_min 2.40
_cell_volume 2571.5(8)
_computing_structure_refinement 'SHELXL-2014/7 (Sheldrick, 2014)'
_diffrn_ambient_temperature 273(2)
_diffrn_measured_fraction_theta_full 0.997
_diffrn_measured_fraction_theta_max 0.997
_diffrn_measurement_device_type CCD
_diffrn_measurement_method '\w scans'
_diffrn_radiation_type MoK\a
_diffrn_radiation_wavelength 0.71073
_diffrn_reflns_av_R_equivalents 0.1071
_diffrn_reflns_av_unetI/netI 0.0931
_diffrn_reflns_Laue_measured_fraction_full 0.997
_diffrn_reflns_Laue_measured_fraction_max 0.997
_diffrn_reflns_limit_h_max 19
_diffrn_reflns_limit_h_min -20
_diffrn_reflns_limit_k_max 23
_diffrn_reflns_limit_k_min -29
_diffrn_reflns_limit_l_max 7
_diffrn_reflns_limit_l_min -7
_diffrn_reflns_number 16566
_diffrn_reflns_point_group_measured_fraction_full 0.997
_diffrn_reflns_point_group_measured_fraction_max 0.997
_diffrn_reflns_theta_full 25.143
_diffrn_reflns_theta_max 25.143
_diffrn_reflns_theta_min 1.454
_exptl_absorpt_coefficient_mu 0.712
_exptl_absorpt_correction_type multi-scan
_exptl_absorpt_process_details sadabs
_exptl_crystal_colour pink
_exptl_crystal_density_diffrn 1.362
_exptl_crystal_description Block
_exptl_crystal_F_000 1076
_exptl_crystal_size_max 0.220
_exptl_crystal_size_mid 0.200
_exptl_crystal_size_min 0.180
_exptl_transmission_factor_max 0.864
_exptl_transmission_factor_min 0.864
_refine_diff_density_max 1.293
_refine_diff_density_min -1.117
_refine_diff_density_rms 0.133
_refine_ls_abs_structure_details
;
 Refined as an inversion twin.
;
_refine_ls_abs_structure_Flack 0.01(8)
_refine_ls_extinction_method none
_refine_ls_goodness_of_fit_ref 1.030
_refine_ls_hydrogen_treatment constr
_refine_ls_matrix_type full
_refine_ls_number_parameters 345
_refine_ls_number_reflns 4597
_refine_ls_number_restraints 97
_refine_ls_restrained_S_all 1.525
_refine_ls_R_factor_all 0.1243
_refine_ls_R_factor_gt 0.0716
_refine_ls_shift/su_max 0.001
_refine_ls_shift/su_mean 0.000
_refine_ls_structure_factor_coef Fsqd
_refine_ls_weighting_details 'w=1/[\s^2^(Fo^2^)+(0.0765P)^2^+3.3335P] where P=(Fo^2^+2Fc^2^)/3'
_refine_ls_weighting_scheme calc
_refine_ls_wR_factor_gt 0.2576
_refine_ls_wR_factor_ref 0.2685
_reflns_Friedel_coverage 0.725
_reflns_Friedel_fraction_full 0.997
_reflns_Friedel_fraction_max 0.997
_reflns_number_gt 3470
_reflns_number_total 4597
_reflns_threshold_expression 'I > 2\s(I)'
_cod_data_source_file c7ce00394c3.cif
_cod_data_source_block 1_sq
_cod_original_cell_volume 2571.4(8)
_cod_database_code 7228245
_shelx_shelxl_version_number 2014/7
_shelx_space_group_comment
;
The symmetry employed for this shelxl refinement is uniquely defined
by the following loop, which should always be used as a source of
symmetry information in preference to the above space-group names.
They are only intended as comments.
;
_shelx_estimated_absorpt_t_min 0.859
_shelx_estimated_absorpt_t_max 0.883

loop_
_space_group_symop_operation_xyz
'x, y, z'
'-x, -y, z'
'-x+1/2, y+1/2, -z'
'x+1/2, -y+1/2, -z'

loop_
_atom_site_label
_atom_site_type_symbol
_atom_site_fract_x
_atom_site_fract_y
_atom_site_fract_z
_atom_site_U_iso_or_equiv
_atom_site_adp_type
_atom_site_occupancy
_atom_site_site_symmetry_order
_atom_site_calc_flag
_atom_site_refinement_flags_posn
_atom_site_refinement_flags_adp
_atom_site_refinement_flags_occupancy
_atom_site_disorder_assembly
_atom_site_disorder_group
C1 C -0.1528(9) 0.7402(7) -0.438(2) 0.047(4) Uani 1 1 d . . . . .
H1 H -0.1924 0.7616 -0.3789 0.056 Uiso 1 1 calc R U . . .
C2 C -0.0888(8) 0.6848(7) -0.647(3) 0.053(4) Uani 1 1 d . . . . .
H2 H -0.0777 0.6605 -0.7589 0.064 Uiso 1 1 calc R U . . .
C3 C -0.0386(9) 0.7005(7) -0.485(3) 0.057(4) Uani 1 1 d . . . . .
H3 H 0.0136 0.6899 -0.4688 0.069 Uiso 1 1 calc R U . . .
C4 C -0.0499(8) 0.7596(6) -0.161(3) 0.047(4) Uani 1 1 d . . . . .
N6 N 0.0175(7) 0.7369(5) -0.081(2) 0.055(4) Uani 1 1 d . . . . .
N5 N 0.0499(8) 0.7588(6) 0.089(2) 0.054(4) Uani 1 1 d . . . . .
C7 C 0.0204(7) 0.7992(7) 0.186(3) 0.051(4) Uani 1 1 d . . . . .
C6 C -0.0507(9) 0.8235(7) 0.124(3) 0.056(4) Uani 1 1 d . . . . .
H6 H -0.0721 0.8523 0.2018 0.068 Uiso 1 1 calc R U . . .
C5 C -0.0869(8) 0.8030(7) -0.057(2) 0.051(4) Uani 1 1 d . . . . .
H5 H -0.1340 0.8172 -0.1093 0.061 Uiso 1 1 calc R U . . .
C8 C 0.1285(7) 0.7952(7) 0.449(2) 0.044(3) Uani 1 1 d . . . . .
H8 H 0.1553 0.7674 0.3792 0.053 Uiso 1 1 calc R U . . .
C9 C 0.0403(9) 0.8560(7) 0.526(3) 0.065(5) Uani 1 1 d . . . . .
H9 H -0.0045 0.8775 0.5206 0.078 Uiso 1 1 calc R U . . .
C10 C 0.0956(10) 0.8576(7) 0.681(3) 0.061(4) Uani 1 1 d . . . . .
H10 H 0.0964 0.8809 0.8006 0.073 Uiso 1 1 calc R U . . .
C18 C 0.2040(9) 0.6967(6) 0.893(2) 0.048(4) Uani 1 1 d . . . . .
C19 C 0.1722(12) 0.6457(6) 0.988(3) 0.061(3) Uani 1 1 d . U . . .
C20 C 0.1717(13) 0.6348(7) 1.198(3) 0.078(4) Uani 1 1 d . U . . .
H20 H 0.1906 0.6602 1.2965 0.094 Uiso 1 1 calc R U . . .
C21 C 0.1430(13) 0.5855(8) 1.275(3) 0.083(4) Uani 1 1 d . U . . .
H21 H 0.1416 0.5794 1.4249 0.099 Uiso 1 1 calc R U . . .
C22 C 0.1184(11) 0.5481(7) 1.143(3) 0.066(4) Uani 1 1 d . U . . .
C23A C 0.093(2) 0.5660(13) 0.960(6) 0.065(4) Uani 0.52(2) 1 d . U P A 1
H23A H 0.0528 0.5481 0.8877 0.078 Uiso 0.52(2) 1 calc R U P A 1
C24A C 0.126(2) 0.6124(12) 0.867(6) 0.064(4) Uani 0.52(2) 1 d . U P A 1
H24A H 0.1159 0.6205 0.7206 0.077 Uiso 0.52(2) 1 calc R U P A 1
C23B C 0.147(3) 0.5461(15) 0.907(6) 0.065(4) Uani 0.48(2) 1 d . U P A 2
H23B H 0.1395 0.5166 0.8156 0.078 Uiso 0.48(2) 1 calc R U P A 2
C24B C 0.186(3) 0.5947(14) 0.842(6) 0.065(4) Uani 0.48(2) 1 d . U P A 2
H24B H 0.2178 0.5958 0.7183 0.078 Uiso 0.48(2) 1 calc R U P A 2
Co1 Co 0.24525(11) 0.79461(7) 0.8172(3) 0.0365(5) Uani 1 1 d . . . . .
N1 N -0.1595(7) 0.7115(5) -0.6131(17) 0.039(3) Uani 1 1 d . . . . .
N2 N -0.0789(6) 0.7344(5) -0.3542(17) 0.040(3) Uani 1 1 d . . . . .
N3 N 0.0607(7) 0.8170(5) 0.375(2) 0.046(3) Uani 1 1 d . . . . .
N4 N 0.1522(7) 0.8182(5) 0.6340(18) 0.043(3) Uani 1 1 d . . . . .
O4 O 0.2289(5) 0.7328(4) 1.0260(16) 0.046(2) Uani 1 1 d . . . . .
O5 O 0.2063(8) 0.7035(5) 0.6927(18) 0.076(3) Uani 1 1 d . . . . .
O3 O 0.0890(7) 0.4995(5) 1.220(3) 0.093(5) Uani 1 1 d . . . . .
C15 C 0.1301(9) 0.4724(6) 1.386(3) 0.052(4) Uani 1 1 d . . . . .
C14 C 0.2079(10) 0.4654(7) 1.378(3) 0.058(4) Uani 1 1 d . . . . .
H14 H 0.2363 0.4803 1.2624 0.069 Uiso 1 1 calc R U . . .
C16 C 0.0878(11) 0.4476(8) 1.543(4) 0.094(8) Uani 1 1 d . . . . .
H16 H 0.0332 0.4504 1.5425 0.113 Uiso 1 1 calc R U . . .
C13 C 0.2472(11) 0.4361(7) 1.538(2) 0.060(4) Uani 1 1 d . . . . .
H13 H 0.3018 0.4330 1.5366 0.072 Uiso 1 1 calc R U . . .
C17 C 0.1248(10) 0.4180(7) 1.707(3) 0.064(5) Uani 1 1 d . . . . .
H17 H 0.0954 0.4028 1.8197 0.076 Uiso 1 1 calc R U . . .
C12 C 0.2025(9) 0.4115(5) 1.702(2) 0.045(3) Uani 1 1 d . . . . .
C11 C 0.2453(10) 0.3773(6) 1.871(2) 0.046(3) Uani 1 1 d . . . . .
O1 O 0.2036(7) 0.3472(4) 1.9911(18) 0.058(3) Uani 1 1 d . . . . .
O2 O 0.3170(9) 0.3827(7) 1.886(2) 0.091(5) Uani 1 1 d . . . . .

loop_
_atom_site_aniso_label
_atom_site_aniso_U_11
_atom_site_aniso_U_22
_atom_site_aniso_U_33
_atom_site_aniso_U_23
_atom_site_aniso_U_13
_atom_site_aniso_U_12
C1 0.049(8) 0.066(10) 0.026(7) -0.007(7) -0.004(6) 0.010(7)
C2 0.050(8) 0.063(10) 0.048(9) -0.015(8) -0.006(8) 0.008(7)
C3 0.055(9) 0.061(11) 0.055(9) -0.005(9) -0.007(8) 0.023(8)
C4 0.036(7) 0.059(9) 0.048(8) -0.008(8) 0.000(7) 0.001(6)
N6 0.038(6) 0.059(8) 0.068(9) -0.019(7) -0.019(6) 0.014(6)
N5 0.052(7) 0.073(10) 0.038(6) -0.026(7) -0.009(6) 0.020(7)
C7 0.032(6) 0.074(11) 0.049(8) 0.013(10) -0.008(7) 0.009(7)
C6 0.052(9) 0.070(11) 0.047(9) -0.016(8) 0.010(7) 0.017(8)
C5 0.033(7) 0.074(12) 0.046(8) -0.014(8) -0.006(6) 0.011(7)
C8 0.038(7) 0.056(9) 0.039(7) -0.005(8) 0.003(6) 0.012(7)
C9 0.047(9) 0.076(13) 0.073(11) -0.028(10) -0.020(9) 0.026(8)
C10 0.075(10) 0.071(11) 0.037(8) -0.015(9) -0.006(9) 0.013(9)
C18 0.055(8) 0.033(8) 0.056(9) 0.016(7) -0.008(7) 0.007(7)
C19 0.097(9) 0.036(6) 0.050(6) 0.012(6) -0.009(7) -0.007(6)
C20 0.132(10) 0.050(7) 0.053(7) 0.005(7) 0.017(8) -0.008(7)
C21 0.137(11) 0.053(7) 0.058(8) 0.009(6) 0.021(8) -0.003(8)
C22 0.093(9) 0.043(7) 0.063(7) 0.027(6) -0.010(7) -0.013(6)
C23A 0.097(10) 0.041(8) 0.058(8) 0.019(7) -0.016(8) -0.016(8)
C24A 0.098(10) 0.040(8) 0.054(8) 0.018(7) -0.016(8) -0.011(8)
C23B 0.100(10) 0.041(8) 0.056(8) 0.011(7) -0.015(8) -0.012(8)
C24B 0.101(10) 0.042(8) 0.052(8) 0.011(7) -0.008(8) -0.013(8)
Co1 0.0453(9) 0.0355(9) 0.0285(8) -0.0038(8) -0.0005(9) 0.0000(9)
N1 0.054(6) 0.033(6) 0.031(6) 0.000(5) 0.002(5) 0.008(5)
N2 0.040(6) 0.054(7) 0.025(6) -0.009(5) -0.006(5) 0.009(5)
N3 0.041(6) 0.052(7) 0.045(7) -0.003(6) -0.004(5) 0.002(5)
N4 0.041(6) 0.051(7) 0.036(7) -0.005(6) -0.005(5) -0.002(5)
O4 0.051(6) 0.040(5) 0.048(5) -0.003(5) -0.008(4) 0.003(4)
O5 0.117(9) 0.068(7) 0.043(6) 0.019(7) -0.017(7) -0.027(7)
O3 0.084(8) 0.056(7) 0.140(13) 0.061(9) -0.054(9) -0.027(6)
C15 0.063(10) 0.040(8) 0.053(9) 0.021(7) -0.017(8) -0.014(7)
C14 0.069(10) 0.056(10) 0.047(9) 0.020(8) -0.010(8) 0.016(8)
C16 0.058(11) 0.080(14) 0.14(2) 0.078(15) 0.004(12) 0.007(10)
C13 0.056(8) 0.072(10) 0.052(8) 0.017(8) 0.014(9) 0.004(10)
C17 0.062(10) 0.065(11) 0.063(11) 0.031(10) -0.004(9) 0.005(8)
C12 0.068(9) 0.030(7) 0.038(7) 0.004(7) -0.014(8) 0.003(6)
C11 0.048(8) 0.054(8) 0.037(7) -0.003(6) -0.004(8) 0.019(8)
O1 0.076(7) 0.045(6) 0.053(6) 0.018(5) 0.002(6) -0.001(6)
O2 0.083(10) 0.120(12) 0.071(9) 0.040(9) 0.001(7) 0.009(8)

loop_
_atom_type_symbol
_atom_type_description
_atom_type_scat_dispersion_real
_atom_type_scat_dispersion_imag
_atom_type_scat_source
C C 0.0033 0.0016 'International Tables Vol C Tables 4.2.6.8 and 6.1.1.4'
H H 0.0000 0.0000 'International Tables Vol C Tables 4.2.6.8 and 6.1.1.4'
N N 0.0061 0.0033 'International Tables Vol C Tables 4.2.6.8 and 6.1.1.4'
O O 0.0106 0.0060 'International Tables Vol C Tables 4.2.6.8 and 6.1.1.4'
Co Co 0.3494 0.9721 'International Tables Vol C Tables 4.2.6.8 and 6.1.1.4'

loop_
_geom_angle_atom_site_label_1
_geom_angle_atom_site_label_2
_geom_angle_atom_site_label_3
_geom_angle
_geom_angle_site_symmetry_1
_geom_angle_site_symmetry_3
N1 C1 N2 109.6(13) . .
N1 C1 H1 125.2 . .
N2 C1 H1 125.2 . .
C3 C2 N1 107.3(13) . .
C3 C2 H2 126.3 . .
N1 C2 H2 126.3 . .
C2 C3 N2 106.9(13) . .
C2 C3 H3 126.5 . .
N2 C3 H3 126.5 . .
N6 C4 C5 122.2(14) . .
N6 C4 N2 113.8(13) . .
C5 C4 N2 124.0(12) . .
C4 N6 N5 118.0(13) . .
C7 N5 N6 122.8(13) . .
N5 C7 N3 116.1(12) . .
N5 C7 C6 123.5(15) . .
N3 C7 C6 120.3(15) . .
C5 C6 C7 116.6(15) . .
C5 C6 H6 121.7 . .
C7 C6 H6 121.7 . .
C6 C5 C4 116.9(13) . .
C6 C5 H5 121.6 . .
C4 C5 H5 121.6 . .
N4 C8 N3 111.9(13) . .
N4 C8 H8 124.1 . .
N3 C8 H8 124.1 . .
C10 C9 N3 108.7(13) . .
C10 C9 H9 125.7 . .
N3 C9 H9 125.7 . .
C9 C10 N4 108.4(14) . .
C9 C10 H10 125.8 . .
N4 C10 H10 125.8 . .
O5 C18 O4 121.3(15) . .
O5 C18 C19 120.7(15) . .
O4 C18 C19 117.9(13) . .
C24A C19 C20 114(2) . .
C20 C19 C24B 113.0(19) . .
C24A C19 C18 120.9(18) . .
C20 C19 C18 123.8(17) . .
C24B C19 C18 114.4(18) . .
C19 C20 C21 120.9(19) . .
C19 C20 H20 119.5 . .
C21 C20 H20 119.5 . .
C22 C21 C20 121.9(18) . .
C22 C21 H21 119.1 . .
C20 C21 H21 119.1 . .
C23A C22 C21 114(2) . .
C23A C22 O3 119(2) . .
C21 C22 O3 121.9(17) . .
C21 C22 C23B 121(2) . .
O3 C22 C23B 114(2) . .
C22 C23A C24A 121(3) . .
C22 C23A H23A 119.7 . .
C24A C23A H23A 119.7 . .
C19 C24A C23A 121(3) . .
C19 C24A H24A 119.7 . .
C23A C24A H24A 119.7 . .
C24B C23B C22 113(3) . .
C24B C23B H23B 123.7 . .
C22 C23B H23B 123.7 . .
C23B C24B C19 117(3) . .
C23B C24B H24B 121.5 . .
C19 C24B H24B 121.5 . .
O1 Co1 O4 100.9(5) 3_558 .
O1 Co1 N1 93.6(5) 3_558 4_565
O4 Co1 N1 116.0(4) . 4_565
O1 Co1 N4 119.0(5) 3_558 .
O4 Co1 N4 117.6(4) . .
N1 Co1 N4 107.6(4) 4_565 .
C1 N1 C2 108.1(12) . .
C1 N1 Co1 127.9(10) . 4_465
C2 N1 Co1 124.0(9) . 4_465
C1 N2 C3 108.0(12) . .
C1 N2 C4 125.7(11) . .
C3 N2 C4 126.3(11) . .
C8 N3 C9 105.6(12) . .
C8 N3 C7 124.2(13) . .
C9 N3 C7 130.1(12) . .
C8 N4 C10 105.5(12) . .
C8 N4 Co1 125.7(10) . .
C10 N4 Co1 128.6(10) . .
C18 O4 Co1 100.2(8) . .
C22 O3 C15 118.9(13) . .
C14 C15 C16 119.9(15) . .
C14 C15 O3 121.7(15) . .
C16 C15 O3 117.9(15) . .
C15 C14 C13 121.0(16) . .
C15 C14 H14 119.5 . .
C13 C14 H14 119.5 . .
C17 C16 C15 120.8(17) . .
C17 C16 H16 119.6 . .
C15 C16 H16 119.6 . .
C14 C13 C12 118.2(17) . .
C14 C13 H13 120.9 . .
C12 C13 H13 120.9 . .
C12 C17 C16 119.6(17) . .
C12 C17 H17 120.2 . .
C16 C17 H17 120.2 . .
C17 C12 C13 120.3(15) . .
C17 C12 C11 121.7(15) . .
C13 C12 C11 118.0(14) . .
O2 C11 O1 125.3(13) . .
O2 C11 C12 117.6(14) . .
O1 C11 C12 117.1(14) . .
C11 O1 Co1 119.5(10) . 3_548

loop_
_geom_bond_atom_site_label_1
_geom_bond_atom_site_label_2
_geom_bond_distance
_geom_bond_site_symmetry_2
C1 N1 1.287(17) .
C1 N2 1.365(17) .
C1 H1 0.9300 .
C2 C3 1.36(2) .
C2 N1 1.386(18) .
C2 H2 0.9300 .
C3 N2 1.347(18) .
C3 H3 0.9300 .
C4 N6 1.366(18) .
C4 C5 1.40(2) .
C4 N2 1.425(18) .
N6 N5 1.293(17) .
N5 C7 1.27(2) .
C7 N3 1.411(19) .
C7 C6 1.403(19) .
C6 C5 1.36(2) .
C6 H6 0.9300 .
C5 H5 0.9300 .
C8 N4 1.327(17) .
C8 N3 1.351(17) .
C8 H8 0.9300 .
C9 C10 1.34(2) .
C9 N3 1.38(2) .
C9 H9 0.9300 .
C10 N4 1.400(19) .
C10 H10 0.9300 .
C18 O5 1.239(18) .
C18 O4 1.279(17) .
C18 C19 1.49(2) .
C19 C24A 1.36(4) .
C19 C20 1.31(2) .
C19 C24B 1.57(4) .
C20 C21 1.40(2) .
C20 H20 0.9300 .
C21 C22 1.30(3) .
C21 H21 0.9300 .
C22 C23A 1.28(4) .
C22 O3 1.386(19) .
C22 C23B 1.52(4) .
C23A C24A 1.40(4) .
C23A H23A 0.9300 .
C24A H24A 0.9300 .
C23B C24B 1.43(5) .
C23B H23B 0.9300 .
C24B H24B 0.9300 .
Co1 O1 1.957(11) 3_558
Co1 O4 2.013(10) .
Co1 N1 2.048(11) 4_565
Co1 N4 2.022(11) .
N1 Co1 2.048(11) 4_465
O3 C15 1.405(18) .
C15 C14 1.33(2) .
C15 C16 1.35(2) .
C14 C13 1.39(2) .
C14 H14 0.9300 .
C16 C17 1.39(2) .
C16 H16 0.9300 .
C13 C12 1.39(2) .
C13 H13 0.9300 .
C17 C12 1.33(2) .
C17 H17 0.9300 .
C12 C11 1.522(18) .
C11 O2 1.23(2) .
C11 O1 1.264(18) .
O1 Co1 1.957(11) 3_548

loop_
_geom_torsion_atom_site_label_1
_geom_torsion_atom_site_label_2
_geom_torsion_atom_site_label_3
_geom_torsion_atom_site_label_4
_geom_torsion
_geom_torsion_site_symmetry_4
N1 C2 C3 N2 2.0(19) .
C5 C4 N6 N5 -4(2) .
N2 C4 N6 N5 176.9(14) .
C4 N6 N5 C7 2(2) .
N6 N5 C7 N3 177.2(14) .
N6 N5 C7 C6 1(3) .
N5 C7 C6 C5 -3(3) .
N3 C7 C6 C5 -178.4(14) .
C7 C6 C5 C4 0(2) .
N6 C4 C5 C6 3(2) .
N2 C4 C5 C6 -178.5(14) .
N3 C9 C10 N4 -1(2) .
O5 C18 C19 C24A -18(3) .
O4 C18 C19 C24A 162(2) .
O5 C18 C19 C20 177(2) .
O4 C18 C19 C20 -3(3) .
O5 C18 C19 C24B 31(3) .
O4 C18 C19 C24B -148(2) .
C24A C19 C20 C21 16(4) .
C24B C19 C20 C21 -33(3) .
C18 C19 C20 C21 -178.2(18) .
C19 C20 C21 C22 2(4) .
C20 C21 C22 C23A -26(4) .
C20 C21 C22 O3 -179.1(19) .
C20 C21 C22 C23B 23(4) .
C21 C22 C23A C24A 32(5) .
O3 C22 C23A C24A -175(3) .
C20 C19 C24A C23A -10(5) .
C18 C19 C24A C23A -177(3) .
C22 C23A C24A C19 -14(6) .
C21 C22 C23B C24B -13(4) .
O3 C22 C23B C24B -173(3) .
C22 C23B C24B C19 -17(5) .
C20 C19 C24B C23B 40(4) .
C18 C19 C24B C23B -171(3) .
N2 C1 N1 C2 1.0(17) .
N2 C1 N1 Co1 -177.9(9) 4_465
C3 C2 N1 C1 -1.9(18) .
C3 C2 N1 Co1 177.1(11) 4_465
N1 C1 N2 C3 0.2(18) .
N1 C1 N2 C4 -179.6(13) .
C2 C3 N2 C1 -1.4(19) .
C2 C3 N2 C4 178.4(14) .
N6 C4 N2 C1 163.8(14) .
C5 C4 N2 C1 -15(2) .
N6 C4 N2 C3 -16(2) .
C5 C4 N2 C3 165.4(16) .
N4 C8 N3 C9 -0.7(18) .
N4 C8 N3 C7 -177.6(13) .
C10 C9 N3 C8 1(2) .
C10 C9 N3 C7 177.9(15) .
N5 C7 N3 C8 3(2) .
C6 C7 N3 C8 178.7(15) .
N5 C7 N3 C9 -173.4(17) .
C6 C7 N3 C9 3(3) .
N3 C8 N4 C10 -0.1(17) .
N3 C8 N4 Co1 174.6(10) .
C9 C10 N4 C8 0.9(19) .
C9 C10 N4 Co1 -173.6(12) .
O5 C18 O4 Co1 9.7(17) .
C19 C18 O4 Co1 -170.5(12) .
C23A C22 O3 C15 163(3) .
C21 C22 O3 C15 -46(3) .
C23B C22 O3 C15 113(3) .
C22 O3 C15 C14 -47(3) .
C22 O3 C15 C16 141(2) .
C16 C15 C14 C13 -5(3) .
O3 C15 C14 C13 -176.8(16) .
C14 C15 C16 C17 5(3) .
O3 C15 C16 C17 177.0(19) .
C15 C14 C13 C12 4(3) .
C15 C16 C17 C12 -4(3) .
C16 C17 C12 C13 3(3) .
C16 C17 C12 C11 -177.2(18) .
C14 C13 C12 C17 -3(2) .
C14 C13 C12 C11 177.2(14) .
C17 C12 C11 O2 -164.1(17) .
C13 C12 C11 O2 16(2) .
C17 C12 C11 O1 13(2) .
C13 C12 C11 O1 -166.8(13) .
O2 C11 O1 Co1 -12(2) 3_548
C12 C11 O1 Co1 171.2(9) 3_548
